data_4082988
loop_
_publ_author_name
'Lake, Benjamin R. M.'
'Willans, Charlotte E.'

_publ_section_title
;
 Remarkable Stability of Copper(II)--N-Heterocyclic Carbene Complexes Void
 of an Anionic Tether
;
_journal_issue 8
_journal_name_full Organometallics
_journal_page_first 2027
_journal_paper_doi 10.1021/om500178e
_journal_volume 33
_journal_year 2014
_chemical_formula_moiety 'C24 H26 Br1 Cu1 N6, F6 P'
_chemical_formula_sum 'C24 H26 Br Cu F6 N6 P'
_chemical_formula_weight 686.93
_chemical_name_systematic
; 
 ? 
;
_space_group_IT_number 2
_symmetry_cell_setting triclinic
_symmetry_space_group_name_Hall '-P 1'
_symmetry_space_group_name_H-M 'P -1'
_atom_sites_solution_hydrogens geom
_atom_sites_solution_primary direct
_atom_sites_solution_secondary difmap
_audit_creation_method SHELXL-97
_cell_angle_alpha 62.942(3)
_cell_angle_beta 89.791(2)
_cell_angle_gamma 88.691(2)
_cell_formula_units_Z 4
_cell_length_a 13.2357(4)
_cell_length_b 14.5874(4)
_cell_length_c 15.6494(5)
_cell_measurement_reflns_used 26315
_cell_measurement_temperature 100(2)
_cell_measurement_theta_max 73.2840
_cell_measurement_theta_min 3.3140
_cell_volume 2690.01(16)
_computing_cell_refinement
;
CrysAlisPro, Agilent Technologies,
Version 1.171.36.28e (release 10-06-2013 CrysAlis171 .NET)
(compiled Jun 10 2013,11:58:50)
;
_computing_data_collection
;
CrysAlisPro, Agilent Technologies,
Version 1.171.36.28e (release 10-06-2013 CrysAlis171 .NET)
(compiled Jun 10 2013,11:58:50)
;
_computing_data_reduction
;
CrysAlisPro, Agilent Technologies,
Version 1.171.36.28e (release 10-06-2013 CrysAlis171 .NET)
(compiled Jun 10 2013,11:58:50)
;
_computing_molecular_graphics 'ORTEP-III Version 1.08 (Farrugia, 2005)'
_computing_publication_material
;
enCIFer: A program for viewing, editing and visualising CIFs.
F. H. Allen, O. Johnson, G. P. Shields, B. R. Smith, M. Towler,
J. Applied Cryst., 37, 331-334, 2004
;
_computing_structure_refinement
;
SHELXS-97 (Sheldrick, G. M.    Acta Cryst. (2008). A64, 112)
XSeed (L.J.Barbour, J.Supramol. Chem., 2003, 1, 189.)
;
_computing_structure_solution
;
SHELXS-97 (Sheldrick, G. M.    Acta Cryst. (2008). A64, 112)
XSeed (L.J.Barbour, J.Supramol. Chem., 2003, 1, 189.)
;
_diffrn_ambient_temperature 100(2)
_diffrn_detector_area_resol_mean 5.3095
_diffrn_measured_fraction_theta_full 0.966
_diffrn_measured_fraction_theta_max 0.966
_diffrn_measurement_device_type 'SuperNova, Dual, Cu at zero, Atlas'
_diffrn_measurement_method '\w scans'
_diffrn_radiation_monochromator mirror
_diffrn_radiation_source 'SuperNova (Cu) X-ray Source'
_diffrn_radiation_type CuK\a
_diffrn_radiation_wavelength 1.54184
_diffrn_reflns_av_R_equivalents 0.0341
_diffrn_reflns_av_sigmaI/netI 0.0190
_diffrn_reflns_limit_h_max 15
_diffrn_reflns_limit_h_min -15
_diffrn_reflns_limit_k_max 17
_diffrn_reflns_limit_k_min -17
_diffrn_reflns_limit_l_max 18
_diffrn_reflns_limit_l_min -18
_diffrn_reflns_number 56823
_diffrn_reflns_theta_full 66.60
_diffrn_reflns_theta_max 66.60
_diffrn_reflns_theta_min 3.17
_diffrn_standards_decay_% 0
_diffrn_standards_interval_count 0
_diffrn_standards_interval_time 0
_diffrn_standards_number 0
_exptl_absorpt_coefficient_mu 4.067
_exptl_absorpt_correction_T_max 0.8225
_exptl_absorpt_correction_T_min 0.4548
_exptl_absorpt_correction_type multi-scan
_exptl_absorpt_process_details
;
CrysAlisPro, Agilent Technologies,
Version 1.171.36.32 (release 02-08-2013 CrysAlis171 .NET)
(compiled Aug  2 2013,16:46:58)
Empirical absorption correction using spherical harmonics,
 implemented in SCALE3 ABSPACK scaling algorithm.
;
_exptl_crystal_colour blue
_exptl_crystal_density_diffrn 1.696
_exptl_crystal_density_method 'not measured'
_exptl_crystal_description plate
_exptl_crystal_F_000 1380
_exptl_crystal_size_max 0.23
_exptl_crystal_size_mid 0.12
_exptl_crystal_size_min 0.05
_refine_diff_density_max 1.057
_refine_diff_density_min -0.717
_refine_diff_density_rms 0.068
_refine_ls_extinction_method none
_refine_ls_goodness_of_fit_ref 1.017
_refine_ls_hydrogen_treatment constr
_refine_ls_matrix_type full
_refine_ls_number_parameters 707
_refine_ls_number_reflns 9200
_refine_ls_number_restraints 0
_refine_ls_restrained_S_all 1.017
_refine_ls_R_factor_all 0.0359
_refine_ls_R_factor_gt 0.0312
_refine_ls_shift/su_max 0.003
_refine_ls_shift/su_mean 0.000
_refine_ls_structure_factor_coef Fsqd
_refine_ls_weighting_details 'calc w=1/[\s^2^(Fo^2^)+(0.0481P)^2^+2.6804P] where P=(Fo^2^+2Fc^2^)/3'
_refine_ls_weighting_scheme calc
_refine_ls_wR_factor_gt 0.0837
_refine_ls_wR_factor_ref 0.0876
_reflns_number_gt 8168
_reflns_number_total 9200
_reflns_threshold_expression >2sigma(I)
_cod_data_source_file om500178e_si_002.cif
_cod_data_source_block Complex6c
_cod_depositor_comments 'Adding full bibliography for 4082971--4082988.cif.'
_cod_original_formula_sum 'C24 H26 Br1 Cu1 F6 N6 P'
_cod_database_code 4082988

loop_
_symmetry_equiv_pos_as_xyz
'x, y, z'
'-x, -y, -z'

loop_
_atom_site_label
_atom_site_type_symbol
_atom_site_fract_x
_atom_site_fract_y
_atom_site_fract_z
_atom_site_U_iso_or_equiv
_atom_site_adp_type
_atom_site_occupancy
_atom_site_symmetry_multiplicity
_atom_site_calc_flag
_atom_site_refinement_flags
Br1 Br 0.555257(19) 0.57911(2) 0.208123(18) 0.02446(8) Uani 1 1 d .
Br2 Br 0.545365(19) 1.08533(2) 0.20936(2) 0.02745(8) Uani 1 1 d .
Cu1 Cu 0.64993(2) 0.41929(2) 0.22763(2) 0.01574(9) Uani 1 1 d .
Cu2 Cu 0.64810(2) 0.92589(2) 0.23804(2) 0.01531(9) Uani 1 1 d .
P1 P 0.07047(4) 0.28697(4) 0.27279(4) 0.01753(13) Uani 1 1 d .
P2 P 0.04289(5) 0.80598(5) 0.25793(4) 0.02014(14) Uani 1 1 d .
F1 F 0.17281(12) 0.23058(13) 0.32893(13) 0.0450(4) Uani 1 1 d .
F2 F 0.13238(13) 0.34182(13) 0.17602(11) 0.0423(4) Uani 1 1 d .
F3 F 0.05028(12) 0.19197(12) 0.25183(12) 0.0361(4) Uani 1 1 d .
F4 F -0.03104(13) 0.34212(14) 0.21982(12) 0.0438(4) Uani 1 1 d .
F5 F 0.01098(13) 0.23020(13) 0.37205(10) 0.0386(4) Uani 1 1 d .
F6 F 0.09280(13) 0.38022(12) 0.29577(12) 0.0399(4) Uani 1 1 d .
F7 F 0.04016(14) 0.85334(13) 0.14365(11) 0.0431(4) Uani 1 1 d .
F8 F 0.07243(12) 0.69645(12) 0.26543(12) 0.0367(4) Uani 1 1 d .
F9 F -0.07425(11) 0.77888(13) 0.26091(11) 0.0334(4) Uani 1 1 d .
F10 F 0.04244(14) 0.75753(15) 0.37255(11) 0.0474(5) Uani 1 1 d .
F11 F 0.01079(15) 0.91605(13) 0.24862(14) 0.0488(5) Uani 1 1 d .
F12 F 0.15838(13) 0.83340(15) 0.25459(16) 0.0542(5) Uani 1 1 d .
N1 N 0.43081(15) 0.35194(15) 0.20971(14) 0.0192(4) Uani 1 1 d .
N2 N 0.53571(14) 0.37350(14) 0.09910(13) 0.0156(4) Uani 1 1 d .
N3 N 0.70239(14) 0.41668(14) 0.09761(13) 0.0166(4) Uani 1 1 d .
N4 N 0.82954(14) 0.53969(15) 0.25630(13) 0.0181(4) Uani 1 1 d .
N5 N 0.81076(14) 0.38320(14) 0.35887(13) 0.0153(4) Uani 1 1 d .
N6 N 0.69403(14) 0.27587(15) 0.34598(13) 0.0165(4) Uani 1 1 d .
N7 N 0.43143(15) 0.85788(15) 0.21563(14) 0.0197(4) Uani 1 1 d .
N8 N 0.53882(15) 0.87655(14) 0.10779(13) 0.0165(4) Uani 1 1 d .
N9 N 0.70555(15) 0.91855(14) 0.10919(13) 0.0164(4) Uani 1 1 d .
N10 N 0.81795(14) 1.04433(14) 0.28633(13) 0.0173(4) Uani 1 1 d .
N11 N 0.80286(14) 0.88386(14) 0.37642(12) 0.0146(4) Uani 1 1 d .
N12 N 0.69913(14) 0.77925(14) 0.34465(12) 0.0153(4) Uani 1 1 d .
C1 C 0.4275(2) 0.2131(3) 0.4668(2) 0.0438(8) Uani 1 1 d .
H1A H 0.4446 0.2671 0.4818 0.053 Uiso 1 1 calc R
H1B H 0.4327 0.1435 0.5147 0.053 Uiso 1 1 calc R
C2 C 0.39668(19) 0.2347(2) 0.38003(18) 0.0295(6) Uani 1 1 d .
H2 H 0.3801 0.1792 0.3672 0.035 Uiso 1 1 calc R
C3 C 0.38608(19) 0.3428(2) 0.29937(18) 0.0253(5) Uani 1 1 d .
H3A H 0.3135 0.3629 0.2883 0.030 Uiso 1 1 calc R
H3B H 0.4196 0.3909 0.3182 0.030 Uiso 1 1 calc R
C4 C 0.52770(18) 0.37320(17) 0.18571(16) 0.0177(5) Uani 1 1 d .
C5 C 0.37826(18) 0.33829(18) 0.13972(18) 0.0223(5) Uani 1 1 d .
H5 H 0.3089 0.3223 0.1413 0.027 Uiso 1 1 calc R
C6 C 0.44420(18) 0.35209(18) 0.06915(17) 0.0201(5) Uani 1 1 d .
H6 H 0.4310 0.3480 0.0113 0.024 Uiso 1 1 calc R
C7 C 0.63049(17) 0.39333(17) 0.05141(16) 0.0160(5) Uani 1 1 d .
C8 C 0.64439(18) 0.38877(18) -0.03390(16) 0.0188(5) Uani 1 1 d .
H8 H 0.5907 0.3707 -0.0630 0.023 Uiso 1 1 calc R
C9 C 0.73937(19) 0.41136(18) -0.07624(16) 0.0200(5) Uani 1 1 d .
C10 C 0.7597(2) 0.4071(2) -0.16862(17) 0.0290(6) Uani 1 1 d .
H10A H 0.8007 0.4657 -0.2101 0.043 Uiso 1 1 calc R
H10B H 0.6955 0.4101 -0.2009 0.043 Uiso 1 1 calc R
H10C H 0.7962 0.3428 -0.1553 0.043 Uiso 1 1 calc R
C11 C 0.81517(18) 0.43591(18) -0.02868(16) 0.0203(5) Uani 1 1 d .
H11 H 0.8808 0.4519 -0.0555 0.024 Uiso 1 1 calc R
C12 C 0.79433(18) 0.43684(17) 0.05727(16) 0.0181(5) Uani 1 1 d .
H12 H 0.8471 0.4523 0.0893 0.022 Uiso 1 1 calc R
C13 C 0.9057(2) 0.6673(2) 0.01882(19) 0.0328(6) Uani 1 1 d .
H13A H 0.8425 0.6632 -0.0075 0.039 Uiso 1 1 calc R
H13B H 0.9654 0.6786 -0.0182 0.039 Uiso 1 1 calc R
C14 C 0.9107(2) 0.65759(19) 0.10591(18) 0.0264(6) Uani 1 1 d .
H14 H 0.9750 0.6621 0.1303 0.032 Uiso 1 1 calc R
C15 C 0.82069(19) 0.63971(18) 0.16975(17) 0.0229(5) Uani 1 1 d .
H15A H 0.8147 0.6956 0.1889 0.027 Uiso 1 1 calc R
H15B H 0.7586 0.6416 0.1339 0.027 Uiso 1 1 calc R
C16 C 0.77303(17) 0.45823(18) 0.27420(15) 0.0171(5) Uani 1 1 d .
C17 C 0.90154(18) 0.51684(19) 0.32783(17) 0.0216(5) Uani 1 1 d .
H17 H 0.9500 0.5626 0.3304 0.026 Uiso 1 1 calc R
C18 C 0.89012(18) 0.41808(19) 0.39281(17) 0.0207(5) Uani 1 1 d .
H18 H 0.9284 0.3802 0.4499 0.025 Uiso 1 1 calc R
C19 C 0.77161(16) 0.28274(17) 0.39723(15) 0.0149(4) Uani 1 1 d .
C20 C 0.81113(18) 0.20167(18) 0.47888(15) 0.0186(5) Uani 1 1 d .
H20 H 0.8652 0.2115 0.5134 0.022 Uiso 1 1 calc R
C21 C 0.76952(19) 0.10507(19) 0.50926(16) 0.0219(5) Uani 1 1 d .
C22 C 0.8112(2) 0.0141(2) 0.59628(17) 0.0319(6) Uani 1 1 d .
H22A H 0.7555 -0.0287 0.6335 0.048 Uiso 1 1 calc R
H22B H 0.8487 0.0380 0.6359 0.048 Uiso 1 1 calc R
H22C H 0.8566 -0.0265 0.5763 0.048 Uiso 1 1 calc R
C23 C 0.69020(19) 0.09641(19) 0.45506(17) 0.0231(5) Uani 1 1 d .
H23 H 0.6607 0.0314 0.4732 0.028 Uiso 1 1 calc R
C24 C 0.65445(18) 0.18228(18) 0.37491(16) 0.0199(5) Uani 1 1 d .
H24 H 0.6002 0.1749 0.3391 0.024 Uiso 1 1 calc R
C25 C 0.4113(2) 0.6579(2) 0.3770(2) 0.0389(7) Uani 1 1 d .
H25A H 0.4340 0.6623 0.3176 0.047 Uiso 1 1 calc R
H25B H 0.4075 0.5926 0.4318 0.047 Uiso 1 1 calc R
C26 C 0.3855(2) 0.7412(2) 0.3834(2) 0.0339(6) Uani 1 1 d .
H26 H 0.3634 0.7324 0.4444 0.041 Uiso 1 1 calc R
C27 C 0.38684(19) 0.8501(2) 0.30439(18) 0.0254(5) Uani 1 1 d .
H27A H 0.3167 0.8783 0.2909 0.031 Uiso 1 1 calc R
H27B H 0.4257 0.8926 0.3265 0.031 Uiso 1 1 calc R
C28 C 0.52897(17) 0.87833(17) 0.19335(16) 0.0166(5) Uani 1 1 d .
C29 C 0.38038(19) 0.84317(19) 0.14539(18) 0.0225(5) Uani 1 1 d .
H29 H 0.3110 0.8278 0.1457 0.027 Uiso 1 1 calc R
C30 C 0.44814(18) 0.85496(18) 0.07686(17) 0.0209(5) Uani 1 1 d .
H30 H 0.4364 0.8496 0.0194 0.025 Uiso 1 1 calc R
C31 C 0.63516(17) 0.89373(17) 0.06265(15) 0.0165(5) Uani 1 1 d .
C32 C 0.65174(18) 0.88570(17) -0.02088(16) 0.0188(5) Uani 1 1 d .
H32 H 0.5989 0.8676 -0.0508 0.023 Uiso 1 1 calc R
C33 C 0.74807(19) 0.90482(18) -0.05982(16) 0.0202(5) Uani 1 1 d .
C34 C 0.82282(19) 0.92897(18) -0.01118(16) 0.0211(5) Uani 1 1 d .
H34 H 0.8897 0.9416 -0.0355 0.025 Uiso 1 1 calc R
C35 C 0.79923(18) 0.93445(17) 0.07218(16) 0.0187(5) Uani 1 1 d .
H35 H 0.8512 0.9501 0.1049 0.022 Uiso 1 1 calc R
C36 C 0.7708(2) 0.9002(2) -0.15179(17) 0.0280(6) Uani 1 1 d .
H36A H 0.8103 0.9600 -0.1936 0.042 Uiso 1 1 calc R
H36B H 0.7074 0.9007 -0.1841 0.042 Uiso 1 1 calc R
H36C H 0.8097 0.8369 -0.1378 0.042 Uiso 1 1 calc R
C37 C 0.8399(3) 1.1693(2) 0.03896(19) 0.0377(7) Uani 1 1 d .
H37A H 0.7692 1.1793 0.0271 0.045 Uiso 1 1 calc R
H37B H 0.8841 1.1716 -0.0099 0.045 Uiso 1 1 calc R
C38 C 0.8766(2) 1.15227(19) 0.12292(17) 0.0266(6) Uani 1 1 d .
H38 H 0.9476 1.1425 0.1333 0.032 Uiso 1 1 calc R
C39 C 0.81117(19) 1.14767(18) 0.20286(17) 0.0218(5) Uani 1 1 d .
H39A H 0.8327 1.2000 0.2224 0.026 Uiso 1 1 calc R
H39B H 0.7402 1.1637 0.1803 0.026 Uiso 1 1 calc R
C40 C 0.76551(17) 0.96310(17) 0.29434(15) 0.0165(5) Uani 1 1 d .
C41 C 0.88714(17) 1.01664(19) 0.36134(16) 0.0196(5) Uani 1 1 d .
H41 H 0.9327 1.0610 0.3703 0.024 Uiso 1 1 calc R
C42 C 0.87731(17) 0.91554(18) 0.41864(16) 0.0189(5) Uani 1 1 d .
H42 H 0.9138 0.8742 0.4762 0.023 Uiso 1 1 calc R
C43 C 0.77164(16) 0.78224(17) 0.40248(15) 0.0150(4) Uani 1 1 d .
C44 C 0.81488(17) 0.69626(18) 0.47778(15) 0.0173(5) Uani 1 1 d .
H44 H 0.8641 0.7031 0.5184 0.021 Uiso 1 1 calc R
C45 C 0.78453(18) 0.59998(18) 0.49228(16) 0.0195(5) Uani 1 1 d .
C46 C 0.8311(2) 0.50382(19) 0.57058(17) 0.0289(6) Uani 1 1 d .
H46A H 0.8914 0.4836 0.5461 0.043 Uiso 1 1 calc R
H46B H 0.7823 0.4484 0.5922 0.043 Uiso 1 1 calc R
H46C H 0.8502 0.5167 0.6245 0.043 Uiso 1 1 calc R
C47 C 0.71186(18) 0.59584(18) 0.42934(16) 0.0199(5) Uani 1 1 d .
H47 H 0.6909 0.5312 0.4357 0.024 Uiso 1 1 calc R
C48 C 0.67076(17) 0.68577(18) 0.35817(16) 0.0179(5) Uani 1 1 d .
H48 H 0.6204 0.6815 0.3171 0.021 Uiso 1 1 calc R

loop_
_atom_site_aniso_label
_atom_site_aniso_U_11
_atom_site_aniso_U_22
_atom_site_aniso_U_33
_atom_site_aniso_U_23
_atom_site_aniso_U_13
_atom_site_aniso_U_12
Br1 0.01904(14) 0.02604(15) 0.03557(15) -0.02048(12) -0.00810(10) 0.00363(11)
Br2 0.02186(14) 0.02307(15) 0.04251(16) -0.01956(13) -0.01347(11) 0.00622(11)
Cu1 0.01326(17) 0.01539(18) 0.01577(16) -0.00455(14) -0.00040(12) -0.00259(14)
Cu2 0.01404(17) 0.01426(17) 0.01590(16) -0.00530(13) 0.00003(12) -0.00164(14)
P1 0.0168(3) 0.0166(3) 0.0161(3) -0.0047(2) 0.0025(2) -0.0026(2)
P2 0.0195(3) 0.0195(3) 0.0215(3) -0.0093(3) 0.0041(2) -0.0046(3)
F1 0.0247(9) 0.0317(9) 0.0628(11) -0.0074(8) -0.0127(8) -0.0007(7)
F2 0.0524(11) 0.0382(9) 0.0317(8) -0.0113(7) 0.0239(8) -0.0164(8)
F3 0.0386(9) 0.0301(9) 0.0466(9) -0.0230(8) 0.0097(7) -0.0117(7)
F4 0.0317(9) 0.0433(10) 0.0439(10) -0.0093(8) -0.0157(7) 0.0112(8)
F5 0.0425(10) 0.0422(10) 0.0222(7) -0.0066(7) 0.0126(7) -0.0103(8)
F6 0.0507(11) 0.0309(9) 0.0455(9) -0.0235(8) 0.0035(8) -0.0073(8)
F7 0.0572(11) 0.0413(10) 0.0214(8) -0.0060(7) 0.0141(7) -0.0060(8)
F8 0.0362(9) 0.0214(8) 0.0506(10) -0.0147(7) 0.0038(7) 0.0020(7)
F9 0.0196(8) 0.0449(10) 0.0313(8) -0.0134(7) 0.0008(6) -0.0030(7)
F10 0.0541(11) 0.0633(12) 0.0222(8) -0.0171(8) -0.0091(7) -0.0033(9)
F11 0.0622(12) 0.0297(9) 0.0610(11) -0.0265(9) 0.0172(10) -0.0033(9)
F12 0.0222(9) 0.0587(12) 0.0870(14) -0.0372(11) 0.0047(9) -0.0145(9)
N1 0.0145(10) 0.0195(10) 0.0221(10) -0.0080(8) 0.0015(8) -0.0037(8)
N2 0.0140(9) 0.0130(9) 0.0171(9) -0.0043(8) -0.0020(7) -0.0014(8)
N3 0.0166(10) 0.0115(9) 0.0176(9) -0.0032(8) -0.0019(7) -0.0006(8)
N4 0.0171(10) 0.0153(10) 0.0182(9) -0.0044(8) 0.0011(7) -0.0016(8)
N5 0.0140(9) 0.0151(10) 0.0143(9) -0.0046(8) -0.0008(7) 0.0001(8)
N6 0.0158(10) 0.0169(10) 0.0161(9) -0.0068(8) 0.0023(7) -0.0028(8)
N7 0.0165(10) 0.0195(10) 0.0225(10) -0.0089(8) 0.0004(8) -0.0014(8)
N8 0.0183(10) 0.0125(9) 0.0165(9) -0.0046(8) -0.0028(7) -0.0003(8)
N9 0.0200(10) 0.0113(9) 0.0145(9) -0.0028(7) -0.0010(7) -0.0008(8)
N10 0.0180(10) 0.0140(10) 0.0163(9) -0.0037(8) 0.0006(7) -0.0008(8)
N11 0.0132(9) 0.0156(10) 0.0137(8) -0.0054(8) 0.0012(7) -0.0026(8)
N12 0.0136(9) 0.0176(10) 0.0128(8) -0.0054(8) 0.0015(7) -0.0026(8)
C1 0.0310(16) 0.066(2) 0.0318(15) -0.0206(15) 0.0063(12) 0.0029(15)
C2 0.0186(13) 0.0396(16) 0.0263(13) -0.0116(12) 0.0042(10) -0.0014(12)
C3 0.0181(12) 0.0305(14) 0.0293(13) -0.0152(11) 0.0072(10) -0.0057(11)
C4 0.0172(12) 0.0134(11) 0.0200(11) -0.0054(9) -0.0008(9) -0.0004(9)
C5 0.0168(12) 0.0177(12) 0.0296(13) -0.0083(10) -0.0029(10) -0.0026(10)
C6 0.0192(12) 0.0170(12) 0.0218(11) -0.0067(10) -0.0057(9) -0.0012(10)
C7 0.0156(11) 0.0103(11) 0.0178(11) -0.0027(9) -0.0011(9) 0.0008(9)
C8 0.0199(12) 0.0163(12) 0.0180(11) -0.0058(9) -0.0026(9) -0.0010(10)
C9 0.0270(13) 0.0127(11) 0.0174(11) -0.0043(9) 0.0026(9) 0.0000(10)
C10 0.0332(15) 0.0301(14) 0.0211(12) -0.0095(11) 0.0053(11) -0.0031(12)
C11 0.0189(12) 0.0148(11) 0.0220(11) -0.0036(9) 0.0022(9) -0.0004(10)
C12 0.0168(12) 0.0136(11) 0.0195(11) -0.0037(9) -0.0013(9) -0.0008(9)
C13 0.0401(16) 0.0241(14) 0.0264(13) -0.0045(11) 0.0024(11) -0.0045(12)
C14 0.0282(14) 0.0217(13) 0.0252(12) -0.0067(11) 0.0012(10) -0.0061(11)
C15 0.0253(13) 0.0158(12) 0.0218(12) -0.0033(10) -0.0006(10) -0.0034(10)
C16 0.0167(11) 0.0175(12) 0.0146(10) -0.0049(9) 0.0013(9) -0.0007(10)
C17 0.0169(12) 0.0210(12) 0.0269(12) -0.0108(10) -0.0026(9) -0.0011(10)
C18 0.0175(12) 0.0226(13) 0.0222(11) -0.0104(10) -0.0062(9) -0.0003(10)
C19 0.0137(11) 0.0156(11) 0.0147(10) -0.0064(9) 0.0048(8) -0.0005(9)
C20 0.0209(12) 0.0203(12) 0.0125(10) -0.0058(9) 0.0015(9) 0.0012(10)
C21 0.0291(13) 0.0182(12) 0.0152(11) -0.0051(10) 0.0042(10) 0.0031(11)
C22 0.0510(18) 0.0191(13) 0.0175(12) -0.0015(10) -0.0013(11) 0.0030(13)
C23 0.0284(14) 0.0165(12) 0.0219(12) -0.0064(10) 0.0057(10) -0.0041(11)
C24 0.0191(12) 0.0192(12) 0.0226(11) -0.0104(10) 0.0032(9) -0.0029(10)
C25 0.0341(16) 0.0325(16) 0.0351(15) -0.0023(13) 0.0140(12) -0.0057(13)
C26 0.0244(14) 0.0421(17) 0.0302(14) -0.0121(13) 0.0116(11) -0.0023(13)
C27 0.0185(12) 0.0322(14) 0.0303(13) -0.0183(12) 0.0068(10) -0.0031(11)
C28 0.0159(11) 0.0143(11) 0.0177(11) -0.0058(9) -0.0004(9) 0.0004(9)
C29 0.0170(12) 0.0196(12) 0.0292(13) -0.0094(10) -0.0033(10) -0.0017(10)
C30 0.0197(12) 0.0170(12) 0.0240(12) -0.0075(10) -0.0062(9) 0.0009(10)
C31 0.0180(12) 0.0103(11) 0.0158(10) -0.0012(9) -0.0019(9) 0.0009(9)
C32 0.0238(12) 0.0144(11) 0.0151(10) -0.0040(9) -0.0049(9) 0.0009(10)
C33 0.0291(13) 0.0122(11) 0.0149(11) -0.0023(9) 0.0020(9) -0.0001(10)
C34 0.0224(12) 0.0170(12) 0.0201(11) -0.0050(10) 0.0041(9) -0.0020(10)
C35 0.0196(12) 0.0132(11) 0.0185(11) -0.0031(9) 0.0003(9) -0.0021(10)
C36 0.0381(15) 0.0268(14) 0.0165(11) -0.0074(11) 0.0044(10) -0.0042(12)
C37 0.067(2) 0.0179(13) 0.0222(13) -0.0040(11) 0.0046(13) -0.0014(14)
C38 0.0325(15) 0.0164(12) 0.0236(12) -0.0028(10) 0.0037(11) -0.0025(11)
C39 0.0244(13) 0.0136(12) 0.0220(12) -0.0032(10) 0.0007(10) -0.0014(10)
C40 0.0164(11) 0.0154(11) 0.0156(10) -0.0051(9) 0.0020(9) 0.0006(9)
C41 0.0173(12) 0.0213(12) 0.0198(11) -0.0088(10) 0.0006(9) -0.0027(10)
C42 0.0162(11) 0.0216(12) 0.0189(11) -0.0093(10) -0.0016(9) -0.0019(10)
C43 0.0140(11) 0.0168(11) 0.0146(10) -0.0074(9) 0.0061(8) -0.0038(9)
C44 0.0177(11) 0.0183(12) 0.0143(10) -0.0058(9) 0.0017(9) -0.0026(10)
C45 0.0211(12) 0.0192(12) 0.0156(11) -0.0056(9) 0.0021(9) -0.0013(10)
C46 0.0402(16) 0.0195(13) 0.0209(12) -0.0038(10) -0.0073(11) 0.0006(12)
C47 0.0234(12) 0.0152(11) 0.0193(11) -0.0062(9) 0.0013(9) -0.0047(10)
C48 0.0182(11) 0.0183(12) 0.0174(10) -0.0081(9) 0.0013(9) -0.0040(10)

loop_
_atom_type_symbol
_atom_type_description
_atom_type_scat_dispersion_real
_atom_type_scat_dispersion_imag
_atom_type_scat_source
C C 0.0181 0.0091 'International Tables Vol C Tables 4.2.6.8 and 6.1.1.4'
H H 0.0000 0.0000 'International Tables Vol C Tables 4.2.6.8 and 6.1.1.4'
N N 0.0311 0.0180 'International Tables Vol C Tables 4.2.6.8 and 6.1.1.4'
F F 0.0727 0.0534 'International Tables Vol C Tables 4.2.6.8 and 6.1.1.4'
P P 0.2955 0.4335 'International Tables Vol C Tables 4.2.6.8 and 6.1.1.4'
Cu Cu -1.9646 0.5888 'International Tables Vol C Tables 4.2.6.8 and 6.1.1.4'
Br Br -0.6763 1.2805 'International Tables Vol C Tables 4.2.6.8 and 6.1.1.4'

loop_
_geom_angle_atom_site_label_1
_geom_angle_atom_site_label_2
_geom_angle_atom_site_label_3
_geom_angle
C16 Cu1 C4 177.21(10)
C16 Cu1 N6 78.59(8)
C4 Cu1 N6 98.63(8)
C16 Cu1 N3 102.30(8)
C4 Cu1 N3 78.32(8)
N6 Cu1 N3 107.77(7)
C16 Cu1 Br1 92.07(7)
C4 Cu1 Br1 90.05(7)
N6 Cu1 Br1 135.53(5)
N3 Cu1 Br1 116.69(5)
C28 Cu2 C40 174.89(9)
C28 Cu2 N12 97.33(8)
C40 Cu2 N12 78.32(8)
C28 Cu2 N9 77.36(8)
C40 Cu2 N9 105.86(8)
N12 Cu2 N9 99.61(7)
C28 Cu2 Br2 87.83(7)
C40 Cu2 Br2 94.17(7)
N12 Cu2 Br2 144.20(5)
N9 Cu2 Br2 116.04(5)
F4 P1 F2 91.42(10)
F4 P1 F3 90.94(10)
F2 P1 F3 90.59(9)
F4 P1 F6 90.48(10)
F2 P1 F6 89.77(9)
F3 P1 F6 178.52(11)
F4 P1 F5 90.22(9)
F2 P1 F5 178.36(11)
F3 P1 F5 89.50(9)
F6 P1 F5 90.10(9)
F4 P1 F1 178.73(10)
F2 P1 F1 89.73(10)
F3 P1 F1 89.58(10)
F6 P1 F1 88.98(10)
F5 P1 F1 88.64(9)
F12 P2 F8 90.91(10)
F12 P2 F11 90.29(10)
F8 P2 F11 178.48(11)
F12 P2 F7 90.30(11)
F8 P2 F7 89.69(9)
F11 P2 F7 89.37(10)
F12 P2 F10 91.29(11)
F8 P2 F10 90.17(10)
F11 P2 F10 90.74(10)
F7 P2 F10 178.40(10)
F12 P2 F9 179.67(13)
F8 P2 F9 89.36(9)
F11 P2 F9 89.43(10)
F7 P2 F9 89.51(9)
F10 P2 F9 88.89(9)
C4 N1 C5 111.36(19)
C4 N1 C3 124.2(2)
C5 N1 C3 124.40(19)
C4 N2 C6 111.81(19)
C4 N2 C7 119.79(18)
C6 N2 C7 128.40(19)
C7 N3 C12 117.05(19)
C7 N3 Cu1 113.45(15)
C12 N3 Cu1 129.49(15)
C16 N4 C17 111.27(19)
C16 N4 C15 124.85(19)
C17 N4 C15 123.82(19)
C16 N5 C18 111.71(19)
C16 N5 C19 119.52(18)
C18 N5 C19 128.7(2)
C19 N6 C24 117.2(2)
C19 N6 Cu1 113.84(14)
C24 N6 Cu1 129.01(16)
C28 N7 C29 111.48(19)
C28 N7 C27 123.2(2)
C29 N7 C27 125.3(2)
C28 N8 C30 111.86(19)
C28 N8 C31 119.56(18)
C30 N8 C31 128.56(19)
C31 N9 C35 116.91(19)
C31 N9 Cu2 113.38(15)
C35 N9 Cu2 129.71(15)
C40 N10 C41 111.54(19)
C40 N10 C39 124.17(19)
C41 N10 C39 123.98(19)
C40 N11 C42 112.03(18)
C40 N11 C43 119.27(18)
C42 N11 C43 128.3(2)
C43 N12 C48 117.0(2)
C43 N12 Cu2 114.54(15)
C48 N12 Cu2 128.36(16)
C2 C1 H1A 120.0
C2 C1 H1B 120.0
H1A C1 H1B 120.0
C1 C2 C3 123.8(3)
C1 C2 H2 118.1
C3 C2 H2 118.1
N1 C3 C2 112.1(2)
N1 C3 H3A 109.2
C2 C3 H3A 109.2
N1 C3 H3B 109.2
C2 C3 H3B 109.2
H3A C3 H3B 107.9
N1 C4 N2 104.31(19)
N1 C4 Cu1 140.24(17)
N2 C4 Cu1 114.83(15)
C6 C5 N1 107.2(2)
C6 C5 H5 126.4
N1 C5 H5 126.4
C5 C6 N2 105.3(2)
C5 C6 H6 127.3
N2 C6 H6 127.3
N3 C7 C8 124.6(2)
N3 C7 N2 113.17(19)
C8 C7 N2 122.3(2)
C7 C8 C9 118.2(2)
C7 C8 H8 120.9
C9 C8 H8 120.9
C8 C9 C11 117.8(2)
C8 C9 C10 120.9(2)
C11 C9 C10 121.3(2)
C9 C10 H10A 109.5
C9 C10 H10B 109.5
H10A C10 H10B 109.5
C9 C10 H10C 109.5
H10A C10 H10C 109.5
H10B C10 H10C 109.5
C12 C11 C9 119.7(2)
C12 C11 H11 120.1
C9 C11 H11 120.1
N3 C12 C11 122.7(2)
N3 C12 H12 118.7
C11 C12 H12 118.7
C14 C13 H13A 120.0
C14 C13 H13B 120.0
H13A C13 H13B 120.0
C13 C14 C15 123.9(3)
C13 C14 H14 118.1
C15 C14 H14 118.1
N4 C15 C14 111.3(2)
N4 C15 H15A 109.4
C14 C15 H15A 109.4
N4 C15 H15B 109.4
C14 C15 H15B 109.4
H15A C15 H15B 108.0
N4 C16 N5 104.10(19)
N4 C16 Cu1 141.16(18)
N5 C16 Cu1 114.25(15)
C18 C17 N4 107.4(2)
C18 C17 H17 126.3
N4 C17 H17 126.3
C17 C18 N5 105.5(2)
C17 C18 H18 127.3
N5 C18 H18 127.3
N6 C19 C20 124.6(2)
N6 C19 N5 112.95(19)
C20 C19 N5 122.4(2)
C19 C20 C21 118.2(2)
C19 C20 H20 120.9
C21 C20 H20 120.9
C20 C21 C23 117.7(2)
C20 C21 C22 120.2(2)
C23 C21 C22 122.0(2)
C21 C22 H22A 109.5
C21 C22 H22B 109.5
H22A C22 H22B 109.5
C21 C22 H22C 109.5
H22A C22 H22C 109.5
H22B C22 H22C 109.5
C24 C23 C21 120.1(2)
C24 C23 H23 119.9
C21 C23 H23 119.9
N6 C24 C23 122.2(2)
N6 C24 H24 118.9
C23 C24 H24 118.9
C26 C25 H25A 120.0
C26 C25 H25B 120.0
H25A C25 H25B 120.0
C25 C26 C27 127.0(2)
C25 C26 H26 116.5
C27 C26 H26 116.5
N7 C27 C26 113.0(2)
N7 C27 H27A 109.0
C26 C27 H27A 109.0
N7 C27 H27B 109.0
C26 C27 H27B 109.0
H27A C27 H27B 107.8
N7 C28 N8 104.12(19)
N7 C28 Cu2 139.12(17)
N8 C28 Cu2 116.07(15)
C30 C29 N7 107.0(2)
C30 C29 H29 126.5
N7 C29 H29 126.5
C29 C30 N8 105.6(2)
C29 C30 H30 127.2
N8 C30 H30 127.2
N9 C31 C32 124.6(2)
N9 C31 N8 113.07(19)
C32 C31 N8 122.3(2)
C31 C32 C33 118.0(2)
C31 C32 H32 121.0
C33 C32 H32 121.0
C32 C33 C34 118.1(2)
C32 C33 C36 120.9(2)
C34 C33 C36 121.0(2)
C35 C34 C33 119.7(2)
C35 C34 H34 120.2
C33 C34 H34 120.2
N9 C35 C34 122.7(2)
N9 C35 H35 118.7
C34 C35 H35 118.7
C33 C36 H36A 109.5
C33 C36 H36B 109.5
H36A C36 H36B 109.5
C33 C36 H36C 109.5
H36A C36 H36C 109.5
H36B C36 H36C 109.5
C38 C37 H37A 120.0
C38 C37 H37B 120.0
H37A C37 H37B 120.0
C37 C38 C39 122.6(3)
C37 C38 H38 118.7
C39 C38 H38 118.7
N10 C39 C38 110.8(2)
N10 C39 H39A 109.5
C38 C39 H39A 109.5
N10 C39 H39B 109.5
C38 C39 H39B 109.5
H39A C39 H39B 108.1
N10 C40 N11 103.63(19)
N10 C40 Cu2 141.97(18)
N11 C40 Cu2 113.90(15)
C42 C41 N10 107.1(2)
C42 C41 H41 126.4
N10 C41 H41 126.4
C41 C42 N11 105.7(2)
C41 C42 H42 127.2
N11 C42 H42 127.2
N12 C43 C44 124.5(2)
N12 C43 N11 112.6(2)
C44 C43 N11 122.9(2)
C43 C44 C45 118.3(2)
C43 C44 H44 120.9
C45 C44 H44 120.9
C44 C45 C47 117.7(2)
C44 C45 C46 120.8(2)
C47 C45 C46 121.5(2)
C45 C46 H46A 109.5
C45 C46 H46B 109.5
H46A C46 H46B 109.5
C45 C46 H46C 109.5
H46A C46 H46C 109.5
H46B C46 H46C 109.5
C48 C47 C45 119.9(2)
C48 C47 H47 120.1
C45 C47 H47 120.1
N12 C48 C47 122.5(2)
N12 C48 H48 118.7
C47 C48 H48 118.7

loop_
_geom_bond_atom_site_label_1
_geom_bond_atom_site_label_2
_geom_bond_distance
Br1 Cu1 2.5141(4)
Br2 Cu2 2.5239(4)
Cu1 C16 1.984(2)
Cu1 C4 1.990(2)
Cu1 N6 2.139(2)
Cu1 N3 2.1639(19)
Cu2 C28 1.989(2)
Cu2 C40 1.992(2)
Cu2 N12 2.124(2)
Cu2 N9 2.1993(18)
P1 F4 1.5785(17)
P1 F2 1.5886(15)
P1 F3 1.5908(15)
P1 F6 1.5910(15)
P1 F5 1.6029(14)
P1 F1 1.6073(17)
P2 F12 1.5835(17)
P2 F8 1.5876(16)
P2 F11 1.5925(17)
P2 F7 1.5976(16)
P2 F10 1.6011(16)
P2 F9 1.6040(15)
N1 C4 1.338(3)
N1 C5 1.390(3)
N1 C3 1.471(3)
N2 C4 1.357(3)
N2 C6 1.392(3)
N2 C7 1.424(3)
N3 C7 1.337(3)
N3 C12 1.344(3)
N4 C16 1.337(3)
N4 C17 1.388(3)
N4 C15 1.474(3)
N5 C16 1.365(3)
N5 C18 1.385(3)
N5 C19 1.417(3)
N6 C19 1.338(3)
N6 C24 1.346(3)
N7 C28 1.341(3)
N7 C29 1.392(3)
N7 C27 1.464(3)
N8 C28 1.357(3)
N8 C30 1.391(3)
N8 C31 1.426(3)
N9 C31 1.338(3)
N9 C35 1.346(3)
N10 C40 1.343(3)
N10 C41 1.393(3)
N10 C39 1.480(3)
N11 C40 1.363(3)
N11 C42 1.387(3)
N11 C43 1.418(3)
N12 C43 1.336(3)
N12 C48 1.344(3)
C1 C2 1.311(4)
C1 H1A 0.9500
C1 H1B 0.9500
C2 C3 1.510(4)
C2 H2 0.9500
C3 H3A 0.9900
C3 H3B 0.9900
C5 C6 1.349(3)
C5 H5 0.9500
C6 H6 0.9500
C7 C8 1.378(3)
C8 C9 1.394(3)
C8 H8 0.9500
C9 C11 1.398(3)
C9 C10 1.498(3)
C10 H10A 0.9800
C10 H10B 0.9800
C10 H10C 0.9800
C11 C12 1.378(3)
C11 H11 0.9500
C12 H12 0.9500
C13 C14 1.306(4)
C13 H13A 0.9500
C13 H13B 0.9500
C14 C15 1.501(3)
C14 H14 0.9500
C15 H15A 0.9900
C15 H15B 0.9900
C17 C18 1.345(3)
C17 H17 0.9500
C18 H18 0.9500
C19 C20 1.381(3)
C20 C21 1.393(3)
C20 H20 0.9500
C21 C23 1.395(4)
C21 C22 1.499(3)
C22 H22A 0.9800
C22 H22B 0.9800
C22 H22C 0.9800
C23 C24 1.383(3)
C23 H23 0.9500
C24 H24 0.9500
C25 C26 1.303(4)
C25 H25A 0.9500
C25 H25B 0.9500
C26 C27 1.505(4)
C26 H26 0.9500
C27 H27A 0.9900
C27 H27B 0.9900
C29 C30 1.348(3)
C29 H29 0.9500
C30 H30 0.9500
C31 C32 1.381(3)
C32 C33 1.389(3)
C32 H32 0.9500
C33 C34 1.396(3)
C33 C36 1.500(3)
C34 C35 1.377(3)
C34 H34 0.9500
C35 H35 0.9500
C36 H36A 0.9800
C36 H36B 0.9800
C36 H36C 0.9800
C37 C38 1.314(4)
C37 H37A 0.9500
C37 H37B 0.9500
C38 C39 1.496(3)
C38 H38 0.9500
C39 H39A 0.9900
C39 H39B 0.9900
C41 C42 1.342(3)
C41 H41 0.9500
C42 H42 0.9500
C43 C44 1.384(3)
C44 C45 1.386(3)
C44 H44 0.9500
C45 C47 1.401(3)
C45 C46 1.501(3)
C46 H46A 0.9800
C46 H46B 0.9800
C46 H46C 0.9800
C47 C48 1.378(3)
C47 H47 0.9500
C48 H48 0.9500

loop_
_geom_torsion_atom_site_label_1
_geom_torsion_atom_site_label_2
_geom_torsion_atom_site_label_3
_geom_torsion_atom_site_label_4
_geom_torsion
C16 Cu1 N3 C7 -178.99(16)
C4 Cu1 N3 C7 3.79(16)
N6 Cu1 N3 C7 99.22(16)
Br1 Cu1 N3 C7 -80.30(16)
C16 Cu1 N3 C12 -0.5(2)
C4 Cu1 N3 C12 -177.7(2)
N6 Cu1 N3 C12 -82.3(2)
Br1 Cu1 N3 C12 98.2(2)
C16 Cu1 N6 C19 6.16(15)
C4 Cu1 N6 C19 -174.02(15)
N3 Cu1 N6 C19 105.56(15)
Br1 Cu1 N6 C19 -75.04(16)
C16 Cu1 N6 C24 -174.2(2)
C4 Cu1 N6 C24 5.7(2)
N3 Cu1 N6 C24 -74.8(2)
Br1 Cu1 N6 C24 104.62(18)
C28 Cu2 N9 C31 3.86(16)
C40 Cu2 N9 C31 179.77(16)
N12 Cu2 N9 C31 99.29(16)
Br2 Cu2 N9 C31 -77.35(16)
C28 Cu2 N9 C35 -175.6(2)
C40 Cu2 N9 C35 0.3(2)
N12 Cu2 N9 C35 -80.2(2)
Br2 Cu2 N9 C35 103.2(2)
C28 Cu2 N12 C43 -169.69(15)
C40 Cu2 N12 C43 7.61(15)
N9 Cu2 N12 C43 111.97(15)
Br2 Cu2 N12 C43 -73.20(17)
C28 Cu2 N12 C48 13.2(2)
C40 Cu2 N12 C48 -169.5(2)
N9 Cu2 N12 C48 -65.12(19)
Br2 Cu2 N12 C48 109.71(18)
C4 N1 C3 C2 -88.1(3)
C5 N1 C3 C2 91.0(3)
C1 C2 C3 N1 133.5(3)
C5 N1 C4 N2 0.4(3)
C3 N1 C4 N2 179.6(2)
C5 N1 C4 Cu1 170.1(2)
C3 N1 C4 Cu1 -10.6(4)
C6 N2 C4 N1 -0.2(3)
C7 N2 C4 N1 -179.68(19)
C6 N2 C4 Cu1 -173.05(16)
C7 N2 C4 Cu1 7.5(3)
C16 Cu1 C4 N1 82(2)
N6 Cu1 C4 N1 78.6(3)
N3 Cu1 C4 N1 -174.9(3)
Br1 Cu1 C4 N1 -57.6(3)
C16 Cu1 C4 N2 -108.8(19)
N6 Cu1 C4 N2 -112.30(17)
N3 Cu1 C4 N2 -5.81(16)
Br1 Cu1 C4 N2 111.48(17)
C4 N1 C5 C6 -0.4(3)
C3 N1 C5 C6 -179.6(2)
N1 C5 C6 N2 0.2(3)
C4 N2 C6 C5 0.0(3)
C7 N2 C6 C5 179.4(2)
C12 N3 C7 C8 -0.1(3)
Cu1 N3 C7 C8 178.65(18)
C12 N3 C7 N2 -179.81(19)
Cu1 N3 C7 N2 -1.1(2)
C4 N2 C7 N3 -4.1(3)
C6 N2 C7 N3 176.6(2)
C4 N2 C7 C8 176.2(2)
C6 N2 C7 C8 -3.1(4)
N3 C7 C8 C9 -0.9(4)
N2 C7 C8 C9 178.8(2)
C7 C8 C9 C11 0.9(3)
C7 C8 C9 C10 179.6(2)
C8 C9 C11 C12 0.2(4)
C10 C9 C11 C12 -178.6(2)
C7 N3 C12 C11 1.2(3)
Cu1 N3 C12 C11 -177.30(17)
C9 C11 C12 N3 -1.2(4)
C16 N4 C15 C14 -110.0(2)
C17 N4 C15 C14 66.9(3)
C13 C14 C15 N4 117.1(3)
C17 N4 C16 N5 0.1(2)
C15 N4 C16 N5 177.3(2)
C17 N4 C16 Cu1 170.9(2)
C15 N4 C16 Cu1 -11.9(4)
C18 N5 C16 N4 -0.1(2)
C19 N5 C16 N4 -176.43(18)
C18 N5 C16 Cu1 -173.84(15)
C19 N5 C16 Cu1 9.9(2)
C4 Cu1 C16 N4 178(53)
N6 Cu1 C16 N4 -178.5(3)
N3 Cu1 C16 N4 75.6(3)
Br1 Cu1 C16 N4 -42.3(3)
C4 Cu1 C16 N5 -12(2)
N6 Cu1 C16 N5 -8.23(15)
N3 Cu1 C16 N5 -114.17(16)
Br1 Cu1 C16 N5 127.93(15)
C16 N4 C17 C18 0.0(3)
C15 N4 C17 C18 -177.2(2)
N4 C17 C18 N5 -0.1(3)
C16 N5 C18 C17 0.1(3)
C19 N5 C18 C17 176.0(2)
C24 N6 C19 C20 -2.3(3)
Cu1 N6 C19 C20 177.43(17)
C24 N6 C19 N5 177.47(18)
Cu1 N6 C19 N5 -2.8(2)
C16 N5 C19 N6 -4.4(3)
C18 N5 C19 N6 -180.0(2)
C16 N5 C19 C20 175.3(2)
C18 N5 C19 C20 -0.2(3)
N6 C19 C20 C21 1.7(3)
N5 C19 C20 C21 -178.0(2)
C19 C20 C21 C23 -0.1(3)
C19 C20 C21 C22 178.7(2)
C20 C21 C23 C24 -0.9(3)
C22 C21 C23 C24 -179.6(2)
C19 N6 C24 C23 1.2(3)
Cu1 N6 C24 C23 -178.45(17)
C21 C23 C24 N6 0.3(4)
C28 N7 C27 C26 -94.4(3)
C29 N7 C27 C26 84.1(3)
C25 C26 C27 N7 -5.9(4)
C29 N7 C28 N8 0.1(3)
C27 N7 C28 N8 178.8(2)
C29 N7 C28 Cu2 169.6(2)
C27 N7 C28 Cu2 -11.8(4)
C30 N8 C28 N7 -0.1(3)
C31 N8 C28 N7 -178.88(19)
C30 N8 C28 Cu2 -172.43(16)
C31 N8 C28 Cu2 8.8(3)
C40 Cu2 C28 N7 55.4(12)
N12 Cu2 C28 N7 86.6(3)
N9 Cu2 C28 N7 -175.1(3)
Br2 Cu2 C28 N7 -57.8(3)
C40 Cu2 C28 N8 -136.0(10)
N12 Cu2 C28 N8 -104.78(17)
N9 Cu2 C28 N8 -6.52(16)
Br2 Cu2 C28 N8 110.79(17)
C28 N7 C29 C30 -0.1(3)
C27 N7 C29 C30 -178.7(2)
N7 C29 C30 N8 0.0(3)
C28 N8 C30 C29 0.1(3)
C31 N8 C30 C29 178.7(2)
C35 N9 C31 C32 -1.5(3)
Cu2 N9 C31 C32 178.96(18)
C35 N9 C31 N8 178.95(19)
Cu2 N9 C31 N8 -0.6(2)
C28 N8 C31 N9 -5.1(3)
C30 N8 C31 N9 176.3(2)
C28 N8 C31 C32 175.3(2)
C30 N8 C31 C32 -3.2(4)
N9 C31 C32 C33 -0.1(4)
N8 C31 C32 C33 179.4(2)
C31 C32 C33 C34 1.3(3)
C31 C32 C33 C36 -178.4(2)
C32 C33 C34 C35 -0.8(4)
C36 C33 C34 C35 178.8(2)
C31 N9 C35 C34 1.9(3)
Cu2 N9 C35 C34 -178.58(17)
C33 C34 C35 N9 -0.8(4)
C40 N10 C39 C38 -81.9(3)
C41 N10 C39 C38 91.1(3)
C37 C38 C39 N10 117.2(3)
C41 N10 C40 N11 0.4(2)
C39 N10 C40 N11 174.09(19)
C41 N10 C40 Cu2 171.0(2)
C39 N10 C40 Cu2 -15.3(4)
C42 N11 C40 N10 0.0(2)
C43 N11 C40 N10 -173.53(18)
C42 N11 C40 Cu2 -173.68(15)
C43 N11 C40 Cu2 12.8(2)
C28 Cu2 C40 N10 -148.8(10)
N12 Cu2 C40 N10 179.5(3)
N9 Cu2 C40 N10 82.7(3)
Br2 Cu2 C40 N10 -35.9(3)
C28 Cu2 C40 N11 21.2(11)
N12 Cu2 C40 N11 -10.45(15)
N9 Cu2 C40 N11 -107.26(16)
Br2 Cu2 C40 N11 134.17(15)
C40 N10 C41 C42 -0.6(3)
C39 N10 C41 C42 -174.4(2)
N10 C41 C42 N11 0.6(2)
C40 N11 C42 C41 -0.4(3)
C43 N11 C42 C41 172.4(2)
C48 N12 C43 C44 -3.6(3)
Cu2 N12 C43 C44 178.91(17)
C48 N12 C43 N11 174.24(18)
Cu2 N12 C43 N11 -3.2(2)
C40 N11 C43 N12 -6.1(3)
C42 N11 C43 N12 -178.5(2)
C40 N11 C43 C44 171.8(2)
C42 N11 C43 C44 -0.5(3)
N12 C43 C44 C45 2.9(3)
N11 C43 C44 C45 -174.8(2)
C43 C44 C45 C47 0.2(3)
C43 C44 C45 C46 177.9(2)
C44 C45 C47 C48 -2.2(3)
C46 C45 C47 C48 -179.9(2)
C43 N12 C48 C47 1.4(3)
Cu2 N12 C48 C47 178.43(16)
C45 C47 C48 N12 1.5(3)
